data_7063927
loop_
_publ_author_name
'Yadav, Sweta'
Swati,
'Prakash, Jai'

_publ_section_title
;
 Ba4Ge2Sb2Te8Se2 and Ba2Ge2Te4.5Se0.5: complex heteroanionic Ge-containing
 phases with extremely low thermal conductivities
;
_journal_issue 33
_journal_name_full 'New Journal of Chemistry'
_journal_page_first 14131
_journal_page_last 14141
_journal_paper_doi 10.1039/D5NJ01642H
_journal_volume 49
_journal_year 2025
_chemical_formula_sum 'Ba2 Ge2 Se0.47 Te4.53'
_chemical_formula_weight 1034.88
_space_group_crystal_system orthorhombic
_space_group_IT_number 33
_space_group_name_Hall 'P 2c -2n'
_space_group_name_H-M_alt 'P n a 21'
_audit_creation_method SHELXL-2017/1
_audit_update_record
;
2025-06-27 deposited with the CCDC.	2025-07-17 downloaded from the CCDC.
;
_cell_angle_alpha 90
_cell_angle_beta 90
_cell_angle_gamma 90
_cell_formula_units_Z 4
_cell_length_a 13.288(6)
_cell_length_b 9.107(4)
_cell_length_c 9.894(4)
_cell_measurement_reflns_used 14841
_cell_measurement_temperature 298(2)
_cell_measurement_theta_max 30.6
_cell_measurement_theta_min 2.7
_cell_volume 1197.3(9)
_computing_cell_refinement 'Bruker SAINT'
_computing_data_collection 'Bruker APEX2'
_computing_data_reduction 'Bruker SAINT'
_computing_molecular_graphics 'Bruker SHELXTL'
_computing_publication_material 'Bruker SHELXTL'
_computing_structure_refinement 'SHELXL-2017/1 (Sheldrick, 2017)'
_computing_structure_solution 'SHELXT 2014/5 (Sheldrick, 2014)'
_diffrn_ambient_temperature 298(2)
_diffrn_measured_fraction_theta_full 1.000
_diffrn_measured_fraction_theta_max 0.995
_diffrn_measurement_device_type 'Bruker APEX-II CCD'
_diffrn_measurement_method '\f and \w scans'
_diffrn_radiation_type MoK\a
_diffrn_radiation_wavelength 0.71073
_diffrn_reflns_av_R_equivalents 0.0394
_diffrn_reflns_av_unetI/netI 0.0318
_diffrn_reflns_Laue_measured_fraction_full 1.000
_diffrn_reflns_Laue_measured_fraction_max 0.995
_diffrn_reflns_limit_h_max 18
_diffrn_reflns_limit_h_min -19
_diffrn_reflns_limit_k_max 12
_diffrn_reflns_limit_k_min -13
_diffrn_reflns_limit_l_max 14
_diffrn_reflns_limit_l_min -9
_diffrn_reflns_number 14841
_diffrn_reflns_point_group_measured_fraction_full 1.000
_diffrn_reflns_point_group_measured_fraction_max 0.995
_diffrn_reflns_theta_full 25.242
_diffrn_reflns_theta_max 30.561
_diffrn_reflns_theta_min 2.711
_diffrn_source 'micro-focus sealed X-ray tube'
_exptl_absorpt_coefficient_mu 23.645
_exptl_absorpt_correction_T_max 0.7461
_exptl_absorpt_correction_T_min 0.4604
_exptl_absorpt_correction_type multi-scan
_exptl_crystal_colour black
_exptl_crystal_density_diffrn 5.741
_exptl_crystal_description block
_exptl_crystal_F_000 1710
_exptl_crystal_size_max 0.054
_exptl_crystal_size_mid 0.043
_exptl_crystal_size_min 0.029
_refine_diff_density_max 0.861
_refine_diff_density_min -0.745
_refine_diff_density_rms 0.185
_refine_ls_abs_structure_details
;
 Refined as an inversion twin.
;
_refine_ls_abs_structure_Flack 0.066(19)
_refine_ls_extinction_coef 0.00090(4)
_refine_ls_extinction_expression Fc^*^=kFc[1+0.001xFc^2^\l^3^/sin(2\q)]^-1/4^
_refine_ls_extinction_method 'SHELXL-2017/1 (Sheldrick 2017)'
_refine_ls_goodness_of_fit_ref 1.007
_refine_ls_hydrogen_treatment undef
_refine_ls_matrix_type full
_refine_ls_number_parameters 85
_refine_ls_number_reflns 3110
_refine_ls_number_restraints 1
_refine_ls_restrained_S_all 1.007
_refine_ls_R_factor_all 0.0196
_refine_ls_R_factor_gt 0.0177
_refine_ls_shift/su_max 0.001
_refine_ls_shift/su_mean 0.000
_refine_ls_structure_factor_coef Fsqd
_refine_ls_weighting_details 'w=1/[\s^2^(Fo^2^)] where P=(Fo^2^+2Fc^2^)/3'
_refine_ls_weighting_scheme calc
_refine_ls_wR_factor_gt 0.0291
_refine_ls_wR_factor_ref 0.0294
_reflns_Friedel_coverage 0.900
_reflns_Friedel_fraction_full 1.000
_reflns_Friedel_fraction_max 0.995
_reflns_number_gt 2982
_reflns_number_total 3110
_reflns_threshold_expression 'I > 2\s(I)'
_cod_data_source_file d5nj01642h2.cif
_cod_data_source_block Ba2Ge2Te4_5Se0_5
_cod_depositor_comments 'Adding full bibliography for 7063926--7063929.cif.'
_cod_original_cell_volume 1197.4(8)
_cod_database_code 7063927
_shelx_shelxl_version_number 2017/1
_shelx_space_group_comment
;
The symmetry employed for this shelxl refinement is uniquely defined
by the following loop, which should always be used as a source of
symmetry information in preference to the above space-group names.
They are only intended as comments.
;

loop_
_space_group_symop_operation_xyz
'x, y, z'
'-x, -y, z+1/2'
'-x+1/2, y+1/2, z+1/2'
'x+1/2, -y+1/2, z'

loop_
_atom_site_label
_atom_site_type_symbol
_atom_site_fract_x
_atom_site_fract_y
_atom_site_fract_z
_atom_site_U_iso_or_equiv
_atom_site_adp_type
_atom_site_occupancy
_atom_site_site_symmetry_order
_atom_site_calc_flag
_atom_site_refinement_flags_posn
_atom_site_refinement_flags_adp
_atom_site_refinement_flags_occupancy
_atom_site_disorder_assembly
_atom_site_disorder_group
Ba1 Ba -0.33933(3) -0.40324(5) -0.30904(4) 0.01870(9) Uani 1 1 d . . . . .
Ba2 Ba -0.67742(3) -0.55631(4) -0.29086(4) 0.01665(9) Uani 1 1 d . . . . .
Ge1 Ge -0.06370(5) -0.47676(8) -0.16545(7) 0.01283(14) Uani 1 1 d . . . . .
Ge2 Ge -0.47814(5) -0.18172(8) 0.00000(7) 0.01383(15) Uani 1 1 d . . . . .
Te1 Te -0.00430(4) -0.04995(5) -0.04708(6) 0.01544(15) Uani 0.528(4) 1 d . . P . .
Se1 Se -0.00430(4) -0.04995(5) -0.04708(6) 0.01544(15) Uani 0.472(4) 1 d . . P . .
Te2 Te -0.05719(3) -0.32116(5) -0.75711(4) 0.01593(10) Uani 1 1 d . . . . .
Te3 Te -0.08268(3) -0.30286(5) -0.36842(4) 0.01612(10) Uani 1 1 d . . . . .
Te4 Te -0.28471(3) -0.16175(5) -0.02775(4) 0.01532(10) Uani 1 1 d . . . . .
Te5 Te -0.28898(3) -0.12774(5) -0.57031(5) 0.01546(10) Uani 1 1 d . . . . .

loop_
_atom_site_aniso_label
_atom_site_aniso_U_11
_atom_site_aniso_U_22
_atom_site_aniso_U_33
_atom_site_aniso_U_23
_atom_site_aniso_U_13
_atom_site_aniso_U_12
Ba1 0.01749(18) 0.0212(2) 0.01737(19) -0.00191(19) -0.00020(18) 0.00109(17)
Ba2 0.01896(18) 0.0150(2) 0.01599(17) -0.00117(17) 0.00151(17) 0.00003(15)
Ge1 0.0134(3) 0.0120(4) 0.0131(3) -0.0001(3) 0.0004(3) -0.0014(3)
Ge2 0.0137(3) 0.0148(4) 0.0130(3) 0.0011(3) 0.0005(3) 0.0019(3)
Te1 0.0147(3) 0.0159(3) 0.0157(3) -0.0011(2) -0.0001(2) 0.0013(2)
Se1 0.0147(3) 0.0159(3) 0.0157(3) -0.0011(2) -0.0001(2) 0.0013(2)
Te2 0.0174(2) 0.0158(2) 0.01456(19) 0.00048(18) 0.00137(16) 0.00346(17)
Te3 0.0188(2) 0.0143(2) 0.0153(2) 0.00152(18) -0.00089(18) 0.00012(19)
Te4 0.0150(2) 0.0150(2) 0.0160(2) 0.00047(18) 0.00123(17) -0.00101(17)
Te5 0.0147(2) 0.0148(2) 0.0169(2) 0.00023(19) -0.00168(18) 0.00094(17)

loop_
_atom_type_symbol
_atom_type_description
_atom_type_scat_dispersion_real
_atom_type_scat_dispersion_imag
_atom_type_scat_source
Ba Ba -0.3244 2.2819 'International Tables Vol C Tables 4.2.6.8 and 6.1.1.4'
Ge Ge 0.1547 1.8001 'International Tables Vol C Tables 4.2.6.8 and 6.1.1.4'
Se Se -0.0929 2.2259 'International Tables Vol C Tables 4.2.6.8 and 6.1.1.4'
Te Te -0.5308 1.6751 'International Tables Vol C Tables 4.2.6.8 and 6.1.1.4'

loop_
_geom_angle_atom_site_label_1
_geom_angle_atom_site_label_2
_geom_angle_atom_site_label_3
_geom_angle
_geom_angle_site_symmetry_1
_geom_angle_site_symmetry_3
_geom_angle_publ_flag
Te1 Ba1 Te1 94.81(3) 3_444 4_445 ?
Te1 Ba1 Te5 121.65(3) 3_444 3_445 ?
Te1 Ba1 Te5 74.49(3) 4_445 3_445 ?
Te1 Ba1 Te3 124.53(2) 3_444 . ?
Te1 Ba1 Te3 140.05(2) 4_445 . ?
Te5 Ba1 Te3 78.41(2) 3_445 . ?
Te1 Ba1 Te4 66.90(3) 3_444 3_444 ?
Te1 Ba1 Te4 131.89(2) 4_445 3_444 ?
Te5 Ba1 Te4 78.68(3) 3_445 3_444 ?
Te3 Ba1 Te4 68.40(2) . 3_444 ?
Te1 Ba1 Te4 152.904(18) 3_444 . ?
Te1 Ba1 Te4 67.78(3) 4_445 . ?
Te5 Ba1 Te4 75.09(3) 3_445 . ?
Te3 Ba1 Te4 77.292(17) . . ?
Te4 Ba1 Te4 140.18(2) 3_444 . ?
Te1 Ba1 Te5 83.82(3) 3_444 . ?
Te1 Ba1 Te5 137.46(2) 4_445 . ?
Te5 Ba1 Te5 140.73(2) 3_445 . ?
Te3 Ba1 Te5 62.311(12) . . ?
Te4 Ba1 Te5 86.56(3) 3_444 . ?
Te4 Ba1 Te5 95.15(3) . . ?
Te1 Ba1 Te3 64.34(2) 3_444 4_445 ?
Te1 Ba1 Te3 68.41(2) 4_445 4_445 ?
Te5 Ba1 Te3 142.866(17) 3_445 4_445 ?
Te3 Ba1 Te3 131.45(3) . 4_445 ?
Te4 Ba1 Te3 128.51(2) 3_444 4_445 ?
Te4 Ba1 Te3 89.39(2) . 4_445 ?
Te5 Ba1 Te3 72.96(2) . 4_445 ?
Te1 Ba1 Ba2 47.889(18) 3_444 . ?
Te1 Ba1 Ba2 47.364(18) 4_445 . ?
Te5 Ba1 Ba2 105.17(2) 3_445 . ?
Te3 Ba1 Ba2 172.410(15) . . ?
Te4 Ba1 Ba2 105.45(2) 3_444 . ?
Te4 Ba1 Ba2 109.990(15) . . ?
Te5 Ba1 Ba2 113.831(13) . . ?
Te3 Ba1 Ba2 48.50(3) 4_445 . ?
Te1 Ba1 Ba2 130.723(17) 3_444 4_545 ?
Te1 Ba1 Ba2 111.995(18) 4_445 4_545 ?
Te5 Ba1 Ba2 105.45(3) 3_445 4_545 ?
Te3 Ba1 Ba2 49.005(11) . 4_545 ?
Te4 Ba1 Ba2 113.28(3) 3_444 4_545 ?
Te4 Ba1 Ba2 48.642(16) . 4_545 ?
Te5 Ba1 Ba2 48.314(19) . 4_545 ?
Te3 Ba1 Ba2 87.45(3) 4_445 4_545 ?
Ba2 Ba1 Ba2 134.248(12) . 4_545 ?
Te1 Ba1 Ba2 46.445(18) 3_444 2_444 ?
Te1 Ba1 Ba2 140.78(2) 4_445 2_444 ?
Te5 Ba1 Ba2 126.48(2) 3_445 2_444 ?
Te3 Ba1 Ba2 79.156(12) . 2_444 ?
Te4 Ba1 Ba2 47.875(14) 3_444 2_444 ?
Te4 Ba1 Ba2 143.416(19) . 2_444 ?
Te5 Ba1 Ba2 48.82(2) . 2_444 ?
Te3 Ba1 Ba2 85.602(13) 4_445 2_444 ?
Ba2 Ba1 Ba2 93.420(9) . 2_444 ?
Ba2 Ba1 Ba2 94.887(10) 4_545 2_444 ?
Te1 Ba2 Te1 92.37(3) 4_445 3_444 ?
Te1 Ba2 Te4 139.680(19) 4_445 2_444 ?
Te1 Ba2 Te4 68.15(2) 3_444 2_444 ?
Te1 Ba2 Te5 133.24(2) 4_445 4_445 ?
Te1 Ba2 Te5 73.55(3) 3_444 4_445 ?
Te4 Ba2 Te5 76.47(3) 2_444 4_445 ?
Te1 Ba2 Te4 66.61(3) 4_445 4_445 ?
Te1 Ba2 Te4 142.55(2) 3_444 4_445 ?
Te4 Ba2 Te4 146.687(18) 2_444 4_445 ?
Te5 Ba2 Te4 97.95(3) 4_445 4_445 ?
Te1 Ba2 Te3 70.235(19) 4_445 4_445 ?
Te1 Ba2 Te3 65.677(17) 3_444 4_445 ?
Te4 Ba2 Te3 125.03(3) 2_444 4_445 ?
Te5 Ba2 Te3 63.280(19) 4_445 4_445 ?
Te4 Ba2 Te3 77.82(3) 4_445 4_445 ?
Te1 Ba2 Te5 83.40(2) 4_445 2_445 ?
Te1 Ba2 Te5 122.13(2) 3_444 2_445 ?
Te4 Ba2 Te5 78.73(3) 2_444 2_445 ?
Te5 Ba2 Te5 141.969(18) 4_445 2_445 ?
Te4 Ba2 Te5 87.34(3) 4_445 2_445 ?
Te3 Ba2 Te5 153.153(18) 4_445 2_445 ?
Te1 Ba2 Te2 130.59(2) 4_445 2_445 ?
Te1 Ba2 Te2 136.46(2) 3_444 2_445 ?
Te4 Ba2 Te2 72.804(15) 2_444 2_445 ?
Te5 Ba2 Te2 79.38(2) 4_445 2_445 ?
Te4 Ba2 Te2 73.89(2) 4_445 2_445 ?
Te3 Ba2 Te2 128.781(15) 4_445 2_445 ?
Te5 Ba2 Te2 65.918(13) 2_445 2_445 ?
Te1 Ba2 Ge2 101.20(3) 4_445 2_444 ?
Te1 Ba2 Ge2 40.17(2) 3_444 2_444 ?
Te4 Ba2 Ge2 41.47(2) 2_444 2_444 ?
Te5 Ba2 Ge2 95.74(3) 4_445 2_444 ?
Te4 Ba2 Ge2 165.872(18) 4_445 2_444 ?
Te3 Ba2 Ge2 105.48(3) 4_445 2_444 ?
Te5 Ba2 Ge2 84.04(3) 2_445 2_444 ?
Te2 Ba2 Ge2 112.30(3) 2_445 2_444 ?
Te1 Ba2 Te2 65.73(2) 4_445 3_445 ?
Te1 Ba2 Te2 61.82(2) 3_444 3_445 ?
Te4 Ba2 Te2 73.95(2) 2_444 3_445 ?
Te5 Ba2 Te2 132.954(18) 4_445 3_445 ?
Te4 Ba2 Te2 126.31(2) 4_445 3_445 ?
Te3 Ba2 Te2 107.30(3) 4_445 3_445 ?
Te5 Ba2 Te2 64.14(2) 2_445 3_445 ?
Te2 Ba2 Te2 123.89(3) 2_445 3_445 ?
Ge2 Ba2 Te2 39.581(19) 2_444 3_445 ?
Te1 Ba2 Ba1 46.480(19) 4_445 . ?
Te1 Ba2 Ba1 46.314(18) 3_444 . ?
Te4 Ba2 Ba1 109.130(15) 2_444 . ?
Te5 Ba2 Ba1 103.21(2) 4_445 . ?
Te4 Ba2 Ba1 104.13(2) 4_445 . ?
Te3 Ba2 Ba1 52.190(10) 4_445 . ?
Te5 Ba2 Ba1 111.974(14) 2_445 . ?
Te2 Ba2 Ba1 177.012(14) 2_445 . ?
Ge2 Ba2 Ba1 69.12(2) 2_444 . ?
Te2 Ba2 Ba1 55.37(3) 3_445 . ?
Te1 Ba2 Ba1 94.68(2) 4_445 4_445 ?
Te1 Ba2 Ba1 105.827(19) 3_444 4_445 ?
Te4 Ba2 Ba1 123.96(2) 2_444 4_445 ?
Te5 Ba2 Ba1 50.291(15) 4_445 4_445 ?
Te4 Ba2 Ba1 49.552(18) 4_445 4_445 ?
Te3 Ba2 Ba1 48.85(3) 4_445 4_445 ?
Te5 Ba2 Ba1 132.04(2) 2_445 4_445 ?
Te2 Ba2 Ba1 80.60(3) 2_445 4_445 ?
Ge2 Ba2 Ba1 142.28(2) 2_444 4_445 ?
Te2 Ba2 Ba1 154.844(13) 3_445 4_445 ?
Ba1 Ba2 Ba1 99.87(2) . 4_445 ?
Ge2 Ge1 Te3 101.76(4) 4_545 . ?
Ge2 Ge1 Te5 114.96(4) 4_545 3_445 ?
Te3 Ge1 Te5 122.75(3) . 3_445 ?
Ge2 Ge1 Te2 111.16(4) 4_545 2_545 ?
Te3 Ge1 Te2 102.93(4) . 2_545 ?
Te5 Ge1 Te2 102.66(4) 3_445 2_545 ?
Ge1 Ge2 Te1 112.54(4) 4_445 4_445 ?
Ge1 Ge2 Te4 110.28(4) 4_445 . ?
Te1 Ge2 Te4 100.71(3) 4_445 . ?
Ge1 Ge2 Te2 114.75(4) 4_445 4_446 ?
Te1 Ge2 Te2 97.14(3) 4_445 4_446 ?
Te4 Ge2 Te2 119.58(3) . 4_446 ?
Ge1 Ge2 Ba2 171.28(3) 4_445 2_445 ?
Te1 Ge2 Ba2 64.06(3) 4_445 2_445 ?
Te4 Ge2 Ba2 63.85(3) . 2_445 ?
Te2 Ge2 Ba2 73.94(3) 4_446 2_445 ?
Ge2 Te1 Ba1 109.70(3) 4_545 3_455 ?
Ge2 Te1 Ba1 86.02(2) 4_545 4_545 ?
Ba1 Te1 Ba1 164.070(18) 3_455 4_545 ?
Ge2 Te1 Ba2 119.46(2) 4_545 4_545 ?
Ba1 Te1 Ba2 88.10(3) 3_455 4_545 ?
Ba1 Te1 Ba2 86.16(3) 4_545 4_545 ?
Ge2 Te1 Ba2 75.77(2) 4_545 3_455 ?
Ba1 Te1 Ba2 85.80(3) 3_455 3_455 ?
Ba1 Te1 Ba2 96.00(3) 4_545 3_455 ?
Ba2 Te1 Ba2 164.757(18) 4_545 3_455 ?
Ge1 Te2 Ge2 94.53(3) 2_544 4_544 ?
Ge1 Te2 Ba2 113.86(3) 2_544 2_444 ?
Ge2 Te2 Ba2 107.51(3) 4_544 2_444 ?
Ge1 Te2 Ba2 88.52(4) 2_544 3_454 ?
Ge2 Te2 Ba2 66.48(2) 4_544 3_454 ?
Ba2 Te2 Ba2 157.509(16) 2_444 3_454 ?
Ge1 Te3 Ba1 78.92(2) . . ?
Ge1 Te3 Ba2 115.41(3) . 4_545 ?
Ba1 Te3 Ba2 82.15(2) . 4_545 ?
Ge1 Te3 Ba1 95.77(3) . 4_545 ?
Ba1 Te3 Ba1 156.238(19) . 4_545 ?
Ba2 Te3 Ba1 79.31(3) 4_545 4_545 ?
Ge2 Te4 Ba2 74.69(2) . 2_445 ?
Ge2 Te4 Ba2 120.81(2) . 4_545 ?
Ba2 Te4 Ba2 161.814(16) 2_445 4_545 ?
Ge2 Te4 Ba1 115.89(3) . 3_455 ?
Ba2 Te4 Ba1 98.20(3) 2_445 3_455 ?
Ba2 Te4 Ba1 83.78(3) 4_545 3_455 ?
Ge2 Te4 Ba1 80.79(2) . . ?
Ba2 Te4 Ba1 92.30(3) 2_445 . ?
Ba2 Te4 Ba1 81.81(3) 4_545 . ?
Ba1 Te4 Ba1 162.124(16) 3_455 . ?
Ge1 Te5 Ba2 110.48(3) 3_454 4_545 ?
Ge1 Te5 Ba1 79.31(3) 3_454 3_454 ?
Ba2 Te5 Ba1 92.61(3) 4_545 3_454 ?
Ge1 Te5 Ba2 96.31(3) 3_454 2_444 ?
Ba2 Te5 Ba2 152.867(17) 4_545 2_444 ?
Ba1 Te5 Ba2 96.61(3) 3_454 2_444 ?
Ge1 Te5 Ba1 119.05(3) 3_454 . ?
Ba2 Te5 Ba1 81.40(3) 4_545 . ?
Ba1 Te5 Ba1 161.641(16) 3_454 . ?
Ba2 Te5 Ba1 81.91(3) 2_444 . ?

loop_
_geom_bond_atom_site_label_1
_geom_bond_atom_site_label_2
_geom_bond_distance
_geom_bond_site_symmetry_2
_geom_bond_publ_flag
Ba1 Te1 3.4133(10) 3_444 ?
Ba1 Te1 3.4212(11) 4_445 ?
Ba1 Te5 3.5591(10) 3_445 ?
Ba1 Te3 3.5795(15) . ?
Ba1 Te4 3.5976(10) 3_444 ?
Ba1 Te4 3.6207(11) . ?
Ba1 Te5 3.6641(12) . ?
Ba1 Te3 3.7848(13) 4_445 ?
Ba1 Ba2 4.7074(19) . ?
Ba1 Ba2 4.7093(17) 4_545 ?
Ba1 Ba2 4.7867(19) 2_444 ?
Ba2 Te1 3.4709(11) 4_445 ?
Ba2 Te1 3.5016(12) 3_444 ?
Ba2 Te4 3.5128(11) 2_444 ?
Ba2 Te5 3.5570(11) 4_445 ?
Ba2 Te4 3.5713(10) 4_445 ?
Ba2 Te3 3.5880(14) 4_445 ?
Ba2 Te5 3.6388(12) 2_445 ?
Ba2 Te2 3.7140(15) 2_445 ?
Ba2 Ge2 3.7746(12) 2_444 ?
Ba2 Te2 3.9559(13) 3_445 ?
Ge1 Ge2 2.4608(11) 4_545 ?
Ge1 Te3 2.5699(11) . ?
Ge1 Te5 2.5708(11) 3_445 ?
Ge1 Te2 2.6058(11) 2_545 ?
Ge2 Te1 2.5119(13) 4_445 ?
Ge2 Te4 2.5914(13) . ?
Ge2 Te2 2.6229(12) 4_446 ?
